data_4300100
loop_
_publ_author_name
'Susan Lorenzo'
'Caitlin Horn'
'Donald Craig'
'Marcia Scudder'
'Ian Dance'

_publ_section_title
;
Crystal Supramolecular Motifs: Columns of Embracing Ph3PMe+ or
Ph3PCl+ Cations Controlling Formation of [Cu3X82- (X = Cl, Br)
;
_journal_name_full 'Inorganic Chemistry'
_journal_page_first 401
_journal_page_last 405
_journal_paper_doi 10.1021/ic990803r
_journal_volume 39
_journal_year 2000
_chemical_formula_moiety '2(C19 H18 P +1), Cu3 Br8 2-'
_chemical_formula_sum 'C38 H36 Br8 Cu3 P2'
_chemical_formula_weight 1384.5
_space_group_IT_number 2
_symmetry_cell_setting triclinic
_symmetry_space_group_name_Hall '-P 1'
_symmetry_space_group_name_H-M 'P -1'
_atom_type_scat_source 'International Tables for X-ray Crystallography, Vol. IV'
_audit_creation_method 'RAELSPUB and manual entry'
_cell_angle_alpha 86.67(3)
_cell_angle_beta 66.67(3)
_cell_angle_gamma 83.14(3)
_cell_formula_units_Z 1
_cell_length_a 9.795(4)
_cell_length_b 10.472(4)
_cell_length_c 11.392(4)
_cell_measurement_reflns_used 10
_cell_measurement_temperature 294
_cell_measurement_theta_max 15
_cell_measurement_theta_min 14
_cell_volume 1065.2(7)
_diffrn_measurement_device_type 'Nonius CAD-4'
_diffrn_measurement_method \w--2\q
_diffrn_radiation_type 'Mo K\a'
_diffrn_radiation_wavelength 0.71073
_diffrn_reflns_av_R_equivalents 0.021
_diffrn_reflns_limit_h_max 0
_diffrn_reflns_limit_h_min -11
_diffrn_reflns_limit_k_max 12
_diffrn_reflns_limit_k_min -12
_diffrn_reflns_limit_l_max 13
_diffrn_reflns_limit_l_min -13
_diffrn_reflns_number 3974
_diffrn_reflns_theta_max 25
_diffrn_standards_decay_% 0
_diffrn_standards_interval_time 30min
_diffrn_standards_number 1
_exptl_absorpt_coefficient_mu 9.022
_exptl_absorpt_correction_T_max 0.45
_exptl_absorpt_correction_T_min 0.20
_exptl_absorpt_correction_type analytical
_exptl_absorpt_process_details '(DeMeulenaer & Tompa, 1965)'
_exptl_crystal_density_diffrn 2.16
_exptl_crystal_density_method 'not measured'
_exptl_crystal_description block
_exptl_crystal_F_000 661.0
_exptl_crystal_size_max 0.16
_exptl_crystal_size_mid 0.13
_exptl_crystal_size_min 0.11
_refine_diff_density_max 0.90
_refine_diff_density_min -0.95
_refine_ls_extinction_method none
_refine_ls_goodness_of_fit_ref 1.41
_refine_ls_hydrogen_treatment noref
_refine_ls_number_parameters 130
_refine_ls_number_reflns 3058
_refine_ls_R_factor_gt 0.026
_refine_ls_shift/su_max 0.012
_refine_ls_structure_factor_coef F
_refine_ls_weighting_details 'w = 1/[\s^2^(F) + 0.0016F^2^]'
_refine_ls_weighting_scheme calc
_refine_ls_wR_factor_ref 0.036
_reflns_number_gt 3058
_reflns_number_total 3731
_reflns_threshold_expression I>3\s(I)
_cod_depositor_comments
;
 Changing the _atom_site_occupancy data item value from '?' to '1'
 for all fully occupied atoms.

 Antanas Vaitkus,
 2017-02-14
;
_cod_original_cell_volume 1065.2(8)
_cod_database_code 4300100

loop_
_symmetry_equiv_pos_site_id
_symmetry_equiv_pos_as_xyz
1 x,y,z
2 -x,-y,-z

loop_
_atom_site_label
_atom_site_fract_x
_atom_site_fract_y
_atom_site_fract_z
_atom_site_U_iso_or_equiv
_atom_site_adp_type
_atom_site_type_symbol
_atom_site_occupancy
Cu1 0.50000 0.50000 0.50000 0.0305(2) Uani Cu 1
Cu2 0.14444(5) 0.53578(4) 0.54887(4) 0.0309(1) Uani Cu 1
Br1 0.34062(4) 0.68328(4) 0.46283(4) 0.0372(1) Uani Br 1
Br2 0.14830(6) 0.53307(5) 0.75689(4) 0.0561(2) Uani Br 1
Br3 0.04548(4) 0.61384(4) 0.38856(4) 0.0403(1) Uani Br 1
Br4 0.38083(4) 0.36097(4) 0.41981(4) 0.0367(1) Uani Br 1
P 0.73981(10) 0.16443(9) -0.03050(8) 0.0282(2) Uani P 1
C1 0.7130(3) 0.0630(2) 0.1079(2) 0.0299(8) Uani C 1
C2 0.7193(3) -0.0700(2) 0.1007(2) 0.0354(7) Uani C 1
C3 0.6972(3) -0.1456(2) 0.2094(3) 0.0426(9) Uani C 1
C4 0.6691(3) -0.0890(3) 0.3241(3) 0.0444(9) Uani C 1
C5 0.6626(3) 0.0426(3) 0.3321(2) 0.0427(8) Uani C 1
C6 0.6845(3) 0.1193(2) 0.2242(2) 0.0354(7) Uani C 1
C7 0.5702(3) 0.2625(3) -0.0106(2) 0.0294(7) Uani C 1
C8 0.4402(3) 0.2500(3) 0.0977(2) 0.0349(7) Uani C 1
C9 0.3075(3) 0.3207(3) 0.1067(3) 0.0407(9) Uani C 1
C10 0.3046(3) 0.4031(3) 0.0087(2) 0.0408(8) Uani C 1
C11 0.4328(3) 0.4161(3) -0.0989(3) 0.0396(7) Uani C 1
C12 0.5663(3) 0.3460(3) -0.1092(2) 0.0340(7) Uani C 1
C13 0.7958(3) 0.0665(3) -0.1692(3) 0.0323(9) Uani C 1
C14 0.7008(3) 0.0593(3) -0.2321(3) 0.0384(9) Uani C 1
C15 0.7444(3) -0.0210(3) -0.3360(3) 0.046(1) Uani C 1
C16 0.8816(3) -0.0934(3) -0.3767(3) 0.052(1) Uani C 1
C17 0.9765(3) -0.0870(3) -0.3150(3) 0.057(1) Uani C 1
C18 0.9342(3) -0.0071(3) -0.2110(3) 0.0454(9) Uani C 1
C19 0.8845(4) 0.2630(4) -0.0495(4) 0.0397(9) Uani C 1
HC2 0.73979 -0.11087 0.01743 0.040 Uani H 1
HC3 0.70167 -0.24111 0.20462 0.052 Uani H 1
HC4 0.65315 -0.14388 0.40224 0.053 Uani H 1
HC5 0.64209 0.08273 0.41576 0.052 Uani H 1
HC6 0.67988 0.21477 0.22975 0.039 Uani H 1
HC8 0.44247 0.19015 0.16868 0.040 Uani H 1
HC9 0.21383 0.31191 0.18434 0.050 Uani H 1
HC10 0.20863 0.45387 0.01564 0.047 Uani H 1
HC11 0.42958 0.47615 -0.16950 0.048 Uani H 1
HC12 0.65941 0.35531 -0.18713 0.038 Uani H 1
HC14 0.60131 0.11197 -0.20243 0.047 Uani H 1
HC15 0.67646 -0.02635 -0.38149 0.058 Uani H 1
HC16 0.91263 -0.15123 -0.45177 0.064 Uani H 1
HC17 1.07575 -0.13996 -0.34530 0.079 Uani H 1
HC18 1.00281 -0.00228 -0.16603 0.056 Uani H 1
H1C19 0.90113 0.32032 -0.12626 0.040 Uani H 1
H2C19 0.85428 0.31679 0.02824 0.040 Uani H 1
H3C19 0.97907 0.20710 -0.06126 0.040 Uani H 1

loop_
_atom_site_aniso_label
_atom_site_aniso_U_11
_atom_site_aniso_U_22
_atom_site_aniso_U_33
_atom_site_aniso_U_12
_atom_site_aniso_U_13
_atom_site_aniso_U_23
_atom_site_aniso_type_symbol
Cu1 0.0339(3) 0.0278(3) 0.0357(3) -0.0037(3) -0.0196(3) -0.0024(3) Cu
Cu2 0.0305(2) 0.0357(3) 0.0315(2) -0.0051(2) -0.0169(2) -0.0014(2) Cu
Br1 0.0388(2) 0.0297(2) 0.0511(2) -0.0065(2) -0.0255(2) 0.0016(2) Br
Br2 0.0773(3) 0.0688(3) 0.0393(2) -0.0244(3) -0.0370(2) 0.0047(2) Br
Br3 0.0379(2) 0.0540(3) 0.0372(2) -0.0169(2) -0.0219(2) 0.0120(2) Br
Br4 0.0344(2) 0.0333(2) 0.0474(2) 0.0003(2) -0.0208(2) -0.0129(2) Br
P 0.0280(5) 0.0281(5) 0.0282(4) 0.0015(4) -0.0118(4) -0.0034(4) P
C1 0.029(2) 0.027(1) 0.0328(9) -0.0004(9) -0.0110(8) -0.0038(7) C
C2 0.039(1) 0.027(1) 0.0417(9) -0.003(1) -0.0175(9) -0.0005(7) C
C3 0.048(2) 0.0340(9) 0.049(1) -0.008(1) -0.023(1) 0.0075(9) C
C4 0.045(2) 0.046(1) 0.0427(9) -0.008(1) -0.019(1) 0.010(1) C
C5 0.046(2) 0.047(1) 0.0340(9) -0.003(1) -0.0147(9) 0.0011(8) C
C6 0.038(1) 0.0351(9) 0.0317(9) 0.000(1) -0.0122(9) -0.0046(8) C
C7 0.0346(8) 0.026(1) 0.028(1) -0.0010(8) -0.0132(8) -0.0035(9) C
C8 0.0344(9) 0.032(1) 0.034(1) -0.0001(8) -0.0100(8) -0.0032(8) C
C9 0.0348(9) 0.035(2) 0.048(1) 0.0015(8) -0.0127(7) -0.006(1) C
C10 0.0395(9) 0.033(1) 0.054(2) 0.0034(9) -0.0228(9) -0.008(1) C
C11 0.045(1) 0.033(1) 0.045(1) 0.004(1) -0.025(1) -0.003(1) C
C12 0.0410(9) 0.030(1) 0.033(1) 0.0012(8) -0.0176(7) -0.0013(9) C
C13 0.031(1) 0.032(1) 0.031(1) 0.000(1) -0.0106(9) -0.002(1) C
C14 0.045(1) 0.038(1) 0.036(1) -0.004(1) -0.020(1) -0.0016(9) C
C15 0.064(2) 0.042(2) 0.036(1) -0.011(1) -0.021(1) -0.002(1) C
C16 0.065(2) 0.046(2) 0.038(1) -0.008(1) -0.010(1) -0.011(1) C
C17 0.051(1) 0.057(2) 0.054(1) 0.008(1) -0.009(1) -0.024(1) C
C18 0.036(1) 0.047(1) 0.047(1) 0.008(1) -0.012(1) -0.016(1) C
C19 0.042(2) 0.037(2) 0.043(2) -0.009(2) -0.018(2) -0.002(2) C

loop_
_geom_angle_atom_site_label_1
_geom_angle_atom_site_label_2
_geom_angle_atom_site_label_3
_geom_angle
_geom_angle_site_symmetry_1
_geom_angle_site_symmetry_2
_geom_angle_site_symmetry_3
_geom_angle_publ_flag
Br1 Cu1 Br4 88.9(1) 1_555 1_555 1_555 no
Br1 Cu1 Br4 91.1(1) 1_555 1_555 2_666 no
Br1 Cu2 Br2 92.8(1) 1_555 1_555 1_555 no
Br1 Cu2 Br3 90.2(1) 1_555 1_555 1_555 no
Br1 Cu2 Br4 81.3(1) 1_555 1_555 1_555 no
Br1 Cu2 Br3 174.2(1) 1_555 1_555 2_566 no
Br2 Cu2 Br3 153.2(1) 1_555 1_555 1_555 no
Br2 Cu2 Br4 102.9(1) 1_555 1_555 1_555 no
Br2 Cu2 Br3 92.9(1) 1_555 1_555 2_566 no
Br3 Cu2 Br4 103.9(1) 1_555 1_555 1_555 no
Br3 Cu2 Br3 85.3(1) 1_555 1_555 2_566 no
Br4 Cu2 Br3 96.2(1) 1_555 1_555 2_566 no
Cu1 Br1 Cu2 83.6(1) 1_555 1_555 1_555 no
Cu2 Br3 Cu2 94.7(1) 1_555 1_555 2_566 no
Cu1 Br4 Cu2 79.2(1) 1_555 1_555 1_555 no
C1 P C7 110.1(1) 1_555 1_555 1_555 no
C1 P C13 109.4(1) 1_555 1_555 1_555 no
C1 P C19 108.3(2) 1_555 1_555 1_555 no
C7 P C13 109.5(1) 1_555 1_555 1_555 no
C7 P C19 110.2(2) 1_555 1_555 1_555 no
C13 P C19 109.3(2) 1_555 1_555 1_555 no
P C1 C2 121.2(2) 1_555 1_555 1_555 no
P C1 C6 119.0(2) 1_555 1_555 1_555 no
C2 C1 C6 119.8(2) 1_555 1_555 1_555 no
C1 C2 C3 119.8(2) 1_555 1_555 1_555 no
C2 C3 C4 120.0(2) 1_555 1_555 1_555 no
C3 C4 C5 120.7(2) 1_555 1_555 1_555 no
C4 C5 C6 120.0(2) 1_555 1_555 1_555 no
C1 C6 C5 119.8(2) 1_555 1_555 1_555 no
P C7 C8 120.9(2) 1_555 1_555 1_555 no
P C7 C12 119.1(2) 1_555 1_555 1_555 no
P C13 C14 121.0(2) 1_555 1_555 1_555 no
P C13 C18 119.2(2) 1_555 1_555 1_555 no

loop_
_geom_bond_atom_site_label_1
_geom_bond_atom_site_label_2
_geom_bond_distance
_geom_bond_site_symmetry_1
_geom_bond_site_symmetry_2
_geom_bond_publ_flag
Cu1 Br1 2.452(1) 1_555 1_555 no
Cu1 Br4 2.392(1) 1_555 1_555 no
Cu1 Br1 2.452(1) 1_555 2_666 no
Cu1 Br4 2.392(1) 1_555 2_666 no
Cu2 Br1 2.466(1) 1_555 1_555 no
Cu2 Br2 2.384(1) 1_555 1_555 no
Cu2 Br3 2.446(1) 1_555 1_555 no
Cu2 Br4 2.734(1) 1_555 1_555 no
Cu2 Br3 2.437(1) 1_555 2_566 no
P C1 1.796(3) 1_555 1_555 no
P C7 1.785(3) 1_555 1_555 no
P C13 1.793(3) 1_555 1_555 no
P C19 1.790(4) 1_555 1_555 no
C1 C2 1.392(2) 1_555 1_555 no
C1 C6 1.392(2) 1_555 1_555 no
C2 C3 1.386(2) 1_555 1_555 no
C3 C4 1.378(2) 1_555 1_555 no
C4 C5 1.378(2) 1_555 1_555 no
C5 C6 1.386(2) 1_555 1_555 no
